data_2226472
loop_
_publ_author_name
'Liu, Ying'
'Zhang, Xianxi'
'Xue, Zechun'
'Sheng, Jian'

_publ_section_title
;
 Dibutyl 5-[(4-ethoxycarbonylphenyl)diazenyl]benzene-1,3-dicarboxylate
;
_journal_coeditor_code HB5477
_journal_issue 7
_journal_name_full 'Acta Crystallographica Section E'
_journal_page_first o1730
_journal_paper_doi 10.1107/S1600536810022762
_journal_volume 66
_journal_year 2010
_chemical_formula_moiety 'C25 H30 N2 O6'
_chemical_formula_sum 'C25 H30 N2 O6'
_chemical_formula_weight 454.51
_chemical_name_systematic
;
Dibutyl 5-[(4-ethoxycarbonylphenyl)diazenyl]benzene-1,3-dicarboxylate
;
_space_group_IT_number 2
_symmetry_cell_setting triclinic
_symmetry_space_group_name_Hall '-P 1'
_symmetry_space_group_name_H-M 'P -1'
_atom_sites_solution_hydrogens geom
_atom_sites_solution_primary direct
_atom_sites_solution_secondary difmap
_audit_creation_method SHELXL-97
_cell_angle_alpha 97.311(3)
_cell_angle_beta 94.806(3)
_cell_angle_gamma 109.793(2)
_cell_formula_units_Z 2
_cell_length_a 8.675(2)
_cell_length_b 11.299(3)
_cell_length_c 13.636(3)
_cell_measurement_reflns_used 2660
_cell_measurement_temperature 293(2)
_cell_measurement_theta_max 27.06
_cell_measurement_theta_min 2.52
_cell_volume 1235.8(5)
_computing_cell_refinement 'SAINT-Plus (Bruker, 2001)'
_computing_data_collection 'APEX2 (Bruker, 2004)'
_computing_data_reduction 'SAINT-Plus (Bruker, 2001)'
_computing_molecular_graphics 'SHELXTL (Sheldrick, 2008)'
_computing_publication_material 'SHELXTL (Sheldrick, 2008)'
_computing_structure_refinement 'SHELXL97 (Sheldrick, 2008)'
_computing_structure_solution 'SHELXS97 (Sheldrick, 2008)'
_diffrn_ambient_temperature 293(2)
_diffrn_measured_fraction_theta_full 0.979
_diffrn_measured_fraction_theta_max 0.979
_diffrn_measurement_device_type 'Bruker APEXII CCD'
_diffrn_measurement_method '\f and \w scans'
_diffrn_radiation_monochromator graphite
_diffrn_radiation_source 'fine-focus sealed tube'
_diffrn_radiation_type MoK\a
_diffrn_radiation_wavelength 0.71073
_diffrn_reflns_av_R_equivalents 0.0220
_diffrn_reflns_av_sigmaI/netI 0.0312
_diffrn_reflns_limit_h_max 10
_diffrn_reflns_limit_h_min -10
_diffrn_reflns_limit_k_max 13
_diffrn_reflns_limit_k_min -13
_diffrn_reflns_limit_l_max 16
_diffrn_reflns_limit_l_min -15
_diffrn_reflns_number 8643
_diffrn_reflns_theta_full 24.99
_diffrn_reflns_theta_max 24.99
_diffrn_reflns_theta_min 2.52
_diffrn_standards_number 0
_exptl_absorpt_coefficient_mu 0.087
_exptl_absorpt_correction_T_max 0.993
_exptl_absorpt_correction_T_min 0.990
_exptl_absorpt_correction_type multi-scan
_exptl_absorpt_process_details '(SADABS; Bruker, 2001)'
_exptl_crystal_colour yellow
_exptl_crystal_density_diffrn 1.221
_exptl_crystal_density_method 'not measured'
_exptl_crystal_description block
_exptl_crystal_F_000 484
_exptl_crystal_size_max 0.12
_exptl_crystal_size_mid 0.10
_exptl_crystal_size_min 0.08
_refine_diff_density_max 0.545
_refine_diff_density_min -0.316
_refine_ls_extinction_expression Fc^*^=kFc[1+0.001xFc^2^\l^3^/sin(2\q)]^-1/4^
_refine_ls_extinction_method none
_refine_ls_goodness_of_fit_ref 1.048
_refine_ls_hydrogen_treatment constr
_refine_ls_matrix_type full
_refine_ls_number_parameters 302
_refine_ls_number_reflns 4275
_refine_ls_number_restraints 13
_refine_ls_restrained_S_all 1.100
_refine_ls_R_factor_all 0.0943
_refine_ls_R_factor_gt 0.0639
_refine_ls_shift/su_max 0.000
_refine_ls_shift/su_mean 0.000
_refine_ls_structure_factor_coef Fsqd
_refine_ls_weighting_details 'calc w=1/[\s^2^(Fo^2^)+(0.1149P)^2^+0.3064P] where P=(Fo^2^+2Fc^2^)/3'
_refine_ls_weighting_scheme calc
_refine_ls_wR_factor_gt 0.1885
_refine_ls_wR_factor_ref 0.2183
_reflns_number_gt 2736
_reflns_number_total 4275
_reflns_threshold_expression I>2\s(I)
_cod_data_source_file hb5477.cif
_cod_data_source_block I
_cod_database_code 2226472
_cod_database_fobs_code 2226472

loop_
_symmetry_equiv_pos_as_xyz
'x, y, z'
'-x, -y, -z'

loop_
_atom_site_type_symbol
_atom_site_label
_atom_site_fract_x
_atom_site_fract_y
_atom_site_fract_z
_atom_site_U_iso_or_equiv
_atom_site_adp_type
_atom_site_calc_flag
_atom_site_refinement_flags
_atom_site_occupancy
_atom_site_disorder_assembly
_atom_site_disorder_group
O O1 1.0434(3) 0.2950(2) 0.48258(15) 0.0725(6) Uani d . 1 . .
O O2 0.8502(3) 0.3718(2) 0.52977(16) 0.0932(8) Uani d . 1 . .
O O3 0.7562(3) -0.0204(2) 0.05822(16) 0.0871(7) Uani d . 1 . .
O O4 0.9356(3) -0.0106(2) 0.18814(15) 0.0810(7) Uani d . 1 . .
O O5 -0.2310(2) 0.3824(2) 0.02977(15) 0.0714(6) Uani d . 1 . .
O O6 -0.1835(3) 0.5354(2) 0.1600(2) 0.0974(8) Uani d . 1 . .
N N1 0.4477(3) 0.2563(2) 0.19969(16) 0.0588(6) Uani d . 1 . .
N N2 0.4018(3) 0.3269(2) 0.25818(16) 0.0577(6) Uani d . 1 . .
C C1 1.3390(8) -0.0964(7) 0.3283(5) 0.173(3) Uani d . 1 . .
H H1A 1.3681 -0.1621 0.2913 0.260 Uiso calc R 1 . .
H H1B 1.3211 -0.1154 0.3940 0.260 Uiso calc R 1 . .
H H1C 1.4271 -0.0159 0.3333 0.260 Uiso calc R 1 . .
C C2 1.1938(10) -0.0905(10) 0.2790(6) 0.225(4) Uani d D 1 . .
H H2A 1.1052 -0.1568 0.3004 0.270 Uiso calc R 1 . .
H H2B 1.1878 -0.0105 0.3104 0.270 Uiso calc R 1 . .
C C3 1.1450(9) -0.0977(7) 0.1825(5) 0.189(3) Uani d DU 1 . .
H H3A 1.1593 -0.1744 0.1507 0.227 Uiso calc R 1 . .
H H3B 1.2301 -0.0275 0.1625 0.227 Uiso calc R 1 . .
C C4 0.9940(5) -0.0991(4) 0.1300(3) 0.0905(11) Uani d U 1 . .
H H4A 0.9116 -0.1843 0.1198 0.109 Uiso calc R 1 . .
H H4B 1.0129 -0.0745 0.0652 0.109 Uiso calc R 1 . .
C C5 1.2579(9) 0.1314(8) 0.5848(7) 0.207(4) Uani d . 1 . .
H H5A 1.2809 0.1655 0.6548 0.311 Uiso calc R 1 . .
H H5B 1.3017 0.0643 0.5720 0.311 Uiso calc R 1 . .
H H5C 1.1405 0.0980 0.5646 0.311 Uiso calc R 1 . .
C C6 1.3321(7) 0.2288(7) 0.5303(5) 0.149(2) Uani d . 1 . .
H H6A 1.2823 0.2014 0.4611 0.179 Uiso calc R 1 . .
H H6B 1.4485 0.2407 0.5327 0.179 Uiso calc R 1 . .
C C7 1.3166(5) 0.3532(4) 0.5670(4) 0.1102(14) Uani d . 1 . .
H H7A 1.3649 0.4117 0.5223 0.132 Uiso calc R 1 . .
H H7B 1.3831 0.3866 0.6319 0.132 Uiso calc R 1 . .
C C8 1.1471(4) 0.3556(3) 0.5769(2) 0.0842(10) Uani d . 1 . .
H H8A 1.1025 0.3102 0.6298 0.101 Uiso calc R 1 . .
H H8B 1.1516 0.4429 0.5931 0.101 Uiso calc R 1 . .
C C9 0.8992(4) 0.3119(3) 0.4689(2) 0.0642(8) Uani d . 1 . .
C C10 0.8072(3) 0.2505(2) 0.36752(19) 0.0545(7) Uani d . 1 . .
C C11 0.8557(3) 0.1654(2) 0.3055(2) 0.0552(7) Uani d . 1 . .
H H11 0.9463 0.1446 0.3274 0.066 Uiso calc R 1 . .
C C12 0.7685(3) 0.1118(2) 0.21106(19) 0.0527(6) Uani d . 1 . .
C C13 0.8165(3) 0.0201(3) 0.1433(2) 0.0615(7) Uani d . 1 . .
C C14 0.6346(3) 0.1444(2) 0.1786(2) 0.0569(7) Uani d . 1 . .
H H14 0.5769 0.1095 0.1150 0.068 Uiso calc R 1 . .
C C15 0.5867(3) 0.2286(2) 0.24046(19) 0.0523(6) Uani d . 1 . .
C C16 0.6712(3) 0.2805(2) 0.33568(19) 0.0532(6) Uani d . 1 . .
H H16 0.6367 0.3351 0.3779 0.064 Uiso calc R 1 . .
C C17 0.2637(3) 0.3539(2) 0.21661(19) 0.0523(6) Uani d . 1 . .
C C18 0.1725(3) 0.2944(3) 0.1236(2) 0.0603(7) Uani d . 1 . .
H H18 0.2007 0.2334 0.0842 0.072 Uiso calc R 1 . .
C C19 0.0408(3) 0.3268(3) 0.0906(2) 0.0608(7) Uani d . 1 . .
H H19 -0.0207 0.2868 0.0287 0.073 Uiso calc R 1 . .
C C20 -0.0022(3) 0.4184(2) 0.1480(2) 0.0538(6) Uani d . 1 . .
C C21 0.0888(3) 0.4765(3) 0.2404(2) 0.0631(7) Uani d . 1 . .
H H21 0.0611 0.5380 0.2796 0.076 Uiso calc R 1 . .
C C22 0.2203(3) 0.4437(3) 0.2744(2) 0.0623(7) Uani d . 1 . .
H H22 0.2802 0.4824 0.3369 0.075 Uiso calc R 1 . .
C C23 -0.1457(4) 0.4536(3) 0.1153(2) 0.0629(7) Uani d . 1 . .
C C24 -0.3775(4) 0.4066(4) -0.0072(3) 0.0835(10) Uani d . 1 . .
H H24A -0.3473 0.4937 -0.0197 0.100 Uiso calc R 1 . .
H H24B -0.4538 0.3948 0.0419 0.100 Uiso calc R 1 . .
C C25 -0.4555(5) 0.3171(5) -0.0998(4) 0.1176(15) Uani d . 1 . .
H H25A -0.3772 0.3263 -0.1467 0.176 Uiso calc R 1 . .
H H25B -0.5491 0.3349 -0.1276 0.176 Uiso calc R 1 . .
H H25C -0.4913 0.2314 -0.0860 0.176 Uiso calc R 1 . .

loop_
_atom_site_aniso_label
_atom_site_aniso_U_11
_atom_site_aniso_U_22
_atom_site_aniso_U_33
_atom_site_aniso_U_12
_atom_site_aniso_U_13
_atom_site_aniso_U_23
O1 0.0697(13) 0.0861(14) 0.0657(12) 0.0446(11) -0.0120(10) -0.0074(10)
O2 0.0977(17) 0.1285(19) 0.0641(13) 0.0739(16) -0.0125(12) -0.0253(13)
O3 0.0918(16) 0.1085(17) 0.0657(14) 0.0566(14) -0.0027(12) -0.0195(12)
O4 0.0927(16) 0.0967(15) 0.0693(13) 0.0649(13) -0.0007(11) -0.0106(11)
O5 0.0609(12) 0.0868(14) 0.0751(14) 0.0419(11) -0.0039(10) 0.0088(11)
O6 0.0949(17) 0.1010(17) 0.1112(19) 0.0690(15) -0.0067(14) -0.0114(14)
N1 0.0510(13) 0.0669(14) 0.0607(14) 0.0285(11) 0.0006(10) 0.0014(11)
N2 0.0523(13) 0.0640(13) 0.0594(13) 0.0284(11) 0.0014(10) 0.0017(10)
C1 0.140(5) 0.215(7) 0.181(6) 0.091(5) -0.021(4) 0.043(5)
C2 0.186(7) 0.343(12) 0.185(7) 0.177(8) -0.038(6) -0.012(7)
C3 0.216(6) 0.243(6) 0.161(5) 0.188(5) -0.031(4) -0.049(4)
C4 0.099(3) 0.097(2) 0.091(2) 0.065(2) 0.0094(19) -0.0101(18)
C5 0.173(6) 0.213(7) 0.302(10) 0.105(6) 0.090(7) 0.137(8)
C6 0.108(4) 0.195(6) 0.185(6) 0.092(4) 0.028(4) 0.065(5)
C7 0.080(3) 0.120(3) 0.124(3) 0.036(2) -0.021(2) 0.019(3)
C8 0.084(2) 0.092(2) 0.073(2) 0.0434(19) -0.0254(17) -0.0106(17)
C9 0.0676(18) 0.0685(17) 0.0615(17) 0.0375(15) -0.0027(14) -0.0014(13)
C10 0.0532(15) 0.0577(15) 0.0550(15) 0.0260(12) 0.0036(12) 0.0025(12)
C11 0.0516(15) 0.0594(15) 0.0595(16) 0.0272(12) 0.0054(12) 0.0073(12)
C12 0.0508(15) 0.0538(14) 0.0560(15) 0.0226(12) 0.0106(12) 0.0036(11)
C13 0.0589(17) 0.0664(17) 0.0595(18) 0.0265(14) 0.0085(14) -0.0010(13)
C14 0.0537(15) 0.0601(15) 0.0551(15) 0.0213(13) 0.0033(12) 0.0027(12)
C15 0.0460(14) 0.0568(14) 0.0560(15) 0.0224(12) 0.0043(12) 0.0067(11)
C16 0.0524(15) 0.0555(14) 0.0548(15) 0.0259(12) 0.0070(12) 0.0011(11)
C17 0.0455(14) 0.0607(15) 0.0524(14) 0.0227(12) 0.0033(11) 0.0066(11)
C18 0.0578(16) 0.0670(16) 0.0602(16) 0.0338(14) 0.0028(13) -0.0046(13)
C19 0.0548(16) 0.0701(17) 0.0575(16) 0.0295(13) -0.0034(12) -0.0038(13)
C20 0.0486(14) 0.0554(14) 0.0606(16) 0.0229(12) 0.0065(12) 0.0089(12)
C21 0.0654(18) 0.0652(16) 0.0642(17) 0.0353(14) 0.0068(14) -0.0034(13)
C22 0.0608(17) 0.0711(17) 0.0546(16) 0.0312(14) -0.0024(13) -0.0064(13)
C23 0.0593(17) 0.0638(16) 0.0738(19) 0.0322(14) 0.0088(15) 0.0110(14)
C24 0.0625(19) 0.109(3) 0.094(2) 0.0478(19) -0.0003(17) 0.027(2)
C25 0.081(3) 0.141(4) 0.125(3) 0.045(3) -0.026(2) 0.012(3)

loop_
_atom_type_symbol
_atom_type_description
_atom_type_scat_dispersion_real
_atom_type_scat_dispersion_imag
_atom_type_scat_source
C C 0.0033 0.0016 'International Tables Vol C Tables 4.2.6.8 and 6.1.1.4'
H H 0.0000 0.0000 'International Tables Vol C Tables 4.2.6.8 and 6.1.1.4'
N N 0.0061 0.0033 'International Tables Vol C Tables 4.2.6.8 and 6.1.1.4'
O O 0.0106 0.0060 'International Tables Vol C Tables 4.2.6.8 and 6.1.1.4'

loop_
_geom_angle_atom_site_label_1
_geom_angle_atom_site_label_2
_geom_angle_atom_site_label_3
_geom_angle_site_symmetry_1
_geom_angle_site_symmetry_3
_geom_angle
_geom_angle_publ_flag
C9 O1 C8 . . 116.9(2) ?
C13 O4 C4 . . 117.4(2) ?
C23 O5 C24 . . 116.5(2) ?
N2 N1 C15 . . 114.7(2) ?
N1 N2 C17 . . 114.1(2) ?
C2 C1 H1A . . 109.5 ?
C2 C1 H1B . . 109.5 ?
H1A C1 H1B . . 109.5 ?
C2 C1 H1C . . 109.5 ?
H1A C1 H1C . . 109.5 ?
H1B C1 H1C . . 109.5 ?
C3 C2 C1 . . 131.1(7) ?
C3 C2 H2A . . 104.5 ?
C1 C2 H2A . . 104.5 ?
C3 C2 H2B . . 104.5 ?
C1 C2 H2B . . 104.5 ?
H2A C2 H2B . . 105.6 ?
C2 C3 C4 . . 132.1(6) ?
C2 C3 H3A . . 104.2 ?
C4 C3 H3A . . 104.2 ?
C2 C3 H3B . . 104.2 ?
C4 C3 H3B . . 104.2 ?
H3A C3 H3B . . 105.5 ?
C3 C4 O4 . . 108.9(3) ?
C3 C4 H4A . . 109.9 ?
O4 C4 H4A . . 109.9 ?
C3 C4 H4B . . 109.9 ?
O4 C4 H4B . . 109.9 ?
H4A C4 H4B . . 108.3 ?
C6 C5 H5A . . 109.5 ?
C6 C5 H5B . . 109.5 ?
H5A C5 H5B . . 109.5 ?
C6 C5 H5C . . 109.5 ?
H5A C5 H5C . . 109.5 ?
H5B C5 H5C . . 109.5 ?
C5 C6 C7 . . 114.3(6) ?
C5 C6 H6A . . 108.7 ?
C7 C6 H6A . . 108.7 ?
C5 C6 H6B . . 108.7 ?
C7 C6 H6B . . 108.7 ?
H6A C6 H6B . . 107.6 ?
C6 C7 C8 . . 118.0(4) ?
C6 C7 H7A . . 107.8 ?
C8 C7 H7A . . 107.8 ?
C6 C7 H7B . . 107.8 ?
C8 C7 H7B . . 107.8 ?
H7A C7 H7B . . 107.2 ?
O1 C8 C7 . . 107.9(3) ?
O1 C8 H8A . . 110.1 ?
C7 C8 H8A . . 110.1 ?
O1 C8 H8B . . 110.1 ?
C7 C8 H8B . . 110.1 ?
H8A C8 H8B . . 108.4 ?
O2 C9 O1 . . 124.2(3) ?
O2 C9 C10 . . 123.8(3) ?
O1 C9 C10 . . 111.9(2) ?
C16 C10 C11 . . 120.3(2) ?
C16 C10 C9 . . 118.2(2) ?
C11 C10 C9 . . 121.5(2) ?
C12 C11 C10 . . 119.8(2) ?
C12 C11 H11 . . 120.1 ?
C10 C11 H11 . . 120.1 ?
C14 C12 C11 . . 119.7(2) ?
C14 C12 C13 . . 119.1(2) ?
C11 C12 C13 . . 121.1(2) ?
O3 C13 O4 . . 123.8(2) ?
O3 C13 C12 . . 124.4(3) ?
O4 C13 C12 . . 111.9(2) ?
C15 C14 C12 . . 120.2(2) ?
C15 C14 H14 . . 119.9 ?
C12 C14 H14 . . 119.9 ?
C14 C15 C16 . . 120.4(2) ?
C14 C15 N1 . . 115.8(2) ?
C16 C15 N1 . . 123.8(2) ?
C10 C16 C15 . . 119.6(2) ?
C10 C16 H16 . . 120.2 ?
C15 C16 H16 . . 120.2 ?
C22 C17 C18 . . 119.8(2) ?
C22 C17 N2 . . 116.3(2) ?
C18 C17 N2 . . 123.9(2) ?
C19 C18 C17 . . 119.3(2) ?
C19 C18 H18 . . 120.3 ?
C17 C18 H18 . . 120.3 ?
C18 C19 C20 . . 121.1(2) ?
C18 C19 H19 . . 119.4 ?
C20 C19 H19 . . 119.4 ?
C21 C20 C19 . . 119.1(2) ?
C21 C20 C23 . . 118.5(2) ?
C19 C20 C23 . . 122.4(2) ?
C22 C21 C20 . . 120.2(2) ?
C22 C21 H21 . . 119.9 ?
C20 C21 H21 . . 119.9 ?
C21 C22 C17 . . 120.5(2) ?
C21 C22 H22 . . 119.7 ?
C17 C22 H22 . . 119.7 ?
O6 C23 O5 . . 123.0(3) ?
O6 C23 C20 . . 124.8(3) ?
O5 C23 C20 . . 112.2(2) ?
O5 C24 C25 . . 108.2(3) ?
O5 C24 H24A . . 110.1 ?
C25 C24 H24A . . 110.1 ?
O5 C24 H24B . . 110.1 ?
C25 C24 H24B . . 110.1 ?
H24A C24 H24B . . 108.4 ?
C24 C25 H25A . . 109.5 ?
C24 C25 H25B . . 109.5 ?
H25A C25 H25B . . 109.5 ?
C24 C25 H25C . . 109.5 ?
H25A C25 H25C . . 109.5 ?
H25B C25 H25C . . 109.5 ?

loop_
_geom_bond_atom_site_label_1
_geom_bond_atom_site_label_2
_geom_bond_site_symmetry_2
_geom_bond_distance
_geom_bond_publ_flag
O1 C9 . 1.329(3) ?
O1 C8 . 1.448(3) ?
O2 C9 . 1.200(3) ?
O3 C13 . 1.196(3) ?
O4 C13 . 1.324(3) ?
O4 C4 . 1.447(3) ?
O5 C23 . 1.330(3) ?
O5 C24 . 1.452(3) ?
O6 C23 . 1.195(3) ?
N1 N2 . 1.240(3) ?
N1 C15 . 1.431(3) ?
N2 C17 . 1.423(3) ?
C1 C2 . 1.403(7) ?
C1 H1A . 0.9600 ?
C1 H1B . 0.9600 ?
C1 H1C . 0.9600 ?
C2 C3 . 1.331(7) ?
C2 H2A . 0.9700 ?
C2 H2B . 0.9700 ?
C3 C4 . 1.434(7) ?
C3 H3A . 0.9700 ?
C3 H3B . 0.9700 ?
C4 H4A . 0.9700 ?
C4 H4B . 0.9700 ?
C5 C6 . 1.409(8) ?
C5 H5A . 0.9600 ?
C5 H5B . 0.9600 ?
C5 H5C . 0.9600 ?
C6 C7 . 1.485(7) ?
C6 H6A . 0.9700 ?
C6 H6B . 0.9700 ?
C7 C8 . 1.496(5) ?
C7 H7A . 0.9700 ?
C7 H7B . 0.9700 ?
C8 H8A . 0.9700 ?
C8 H8B . 0.9700 ?
C9 C10 . 1.492(4) ?
C10 C16 . 1.385(3) ?
C10 C11 . 1.394(3) ?
C11 C12 . 1.388(4) ?
C11 H11 . 0.9300 ?
C12 C14 . 1.388(4) ?
C12 C13 . 1.488(3) ?
C14 C15 . 1.383(3) ?
C14 H14 . 0.9300 ?
C15 C16 . 1.386(4) ?
C16 H16 . 0.9300 ?
C17 C22 . 1.378(3) ?
C17 C18 . 1.393(4) ?
C18 C19 . 1.372(4) ?
C18 H18 . 0.9300 ?
C19 C20 . 1.388(3) ?
C19 H19 . 0.9300 ?
C20 C21 . 1.384(4) ?
C20 C23 . 1.481(4) ?
C21 C22 . 1.377(4) ?
C21 H21 . 0.9300 ?
C22 H22 . 0.9300 ?
C24 C25 . 1.465(5) ?
C24 H24A . 0.9700 ?
C24 H24B . 0.9700 ?
C25 H25A . 0.9600 ?
C25 H25B . 0.9600 ?
C25 H25C . 0.9600 ?

loop_
_geom_torsion_atom_site_label_1
_geom_torsion_atom_site_label_2
_geom_torsion_atom_site_label_3
_geom_torsion_atom_site_label_4
_geom_torsion_site_symmetry_1
_geom_torsion_site_symmetry_2
_geom_torsion_site_symmetry_3
_geom_torsion_site_symmetry_4
_geom_torsion
_geom_torsion_publ_flag
C15 N1 N2 C17 . . . . 179.9(2) ?
C1 C2 C3 C4 . . . . 175.9(8) ?
C2 C3 C4 O4 . . . . 39.1(12) ?
C13 O4 C4 C3 . . . . 166.9(4) ?
C5 C6 C7 C8 . . . . -54.1(7) ?
C9 O1 C8 C7 . . . . -165.9(3) ?
C6 C7 C8 O1 . . . . -52.5(5) ?
C8 O1 C9 O2 . . . . -1.0(5) ?
C8 O1 C9 C10 . . . . 177.2(3) ?
O2 C9 C10 C16 . . . . 10.6(5) ?
O1 C9 C10 C16 . . . . -167.7(2) ?
O2 C9 C10 C11 . . . . -169.7(3) ?
O1 C9 C10 C11 . . . . 12.1(4) ?
C16 C10 C11 C12 . . . . 0.8(4) ?
C9 C10 C11 C12 . . . . -179.0(3) ?
C10 C11 C12 C14 . . . . 0.7(4) ?
C10 C11 C12 C13 . . . . -179.7(2) ?
C4 O4 C13 O3 . . . . -0.4(5) ?
C4 O4 C13 C12 . . . . -179.8(3) ?
C14 C12 C13 O3 . . . . 6.7(4) ?
C11 C12 C13 O3 . . . . -173.0(3) ?
C14 C12 C13 O4 . . . . -174.0(2) ?
C11 C12 C13 O4 . . . . 6.4(4) ?
C11 C12 C14 C15 . . . . -0.9(4) ?
C13 C12 C14 C15 . . . . 179.5(2) ?
C12 C14 C15 C16 . . . . -0.5(4) ?
C12 C14 C15 N1 . . . . 179.7(2) ?
N2 N1 C15 C14 . . . . 176.5(2) ?
N2 N1 C15 C16 . . . . -3.3(4) ?
C11 C10 C16 C15 . . . . -2.1(4) ?
C9 C10 C16 C15 . . . . 177.7(2) ?
C14 C15 C16 C10 . . . . 1.9(4) ?
N1 C15 C16 C10 . . . . -178.3(2) ?
N1 N2 C17 C22 . . . . -172.5(2) ?
N1 N2 C17 C18 . . . . 8.1(4) ?
C22 C17 C18 C19 . . . . 0.3(4) ?
N2 C17 C18 C19 . . . . 179.6(2) ?
C17 C18 C19 C20 . . . . 0.5(4) ?
C18 C19 C20 C21 . . . . -0.7(4) ?
C18 C19 C20 C23 . . . . -178.8(3) ?
C19 C20 C21 C22 . . . . 0.1(4) ?
C23 C20 C21 C22 . . . . 178.2(3) ?
C20 C21 C22 C17 . . . . 0.7(5) ?
C18 C17 C22 C21 . . . . -0.9(4) ?
N2 C17 C22 C21 . . . . 179.7(3) ?
C24 O5 C23 O6 . . . . -1.3(5) ?
C24 O5 C23 C20 . . . . 178.1(2) ?
C21 C20 C23 O6 . . . . 5.3(5) ?
C19 C20 C23 O6 . . . . -176.7(3) ?
C21 C20 C23 O5 . . . . -174.1(2) ?
C19 C20 C23 O5 . . . . 3.9(4) ?
C23 O5 C24 C25 . . . . -178.6(3) ?

loop_
_cod_related_entry_id
_cod_related_entry_database
_cod_related_entry_code
1 ChemSpider 30656117
